data_1562813
loop_
_publ_author_name
'Xiao, Yao'
'Wang, Neng'
'Wan, Lin-Xi'
'Zhou, Xian-Li'
'Li, Xiaohuan'
'Gao, Feng'

_publ_section_title
;
 Iron-Catalyzed Skeletal Conversion of Lathyrane to Premyrsinane Euphorbia
 Diterpenes and Their Cytotoxic Activities
;
_journal_name_full 'Journal of Natural Products'
_journal_paper_doi 10.1021/acs.jnatprod.0c01363
_journal_year 2021
_chemical_absolute_configuration unk
_chemical_formula_moiety 'C31 H40 O7'
_chemical_formula_sum 'C31 H40 O7'
_chemical_formula_weight 524.63
_space_group_crystal_system monoclinic
_space_group_IT_number 4
_space_group_name_Hall 'P 2yb'
_space_group_name_H-M_alt 'P 1 21 1'
_atom_sites_solution_hydrogens geom
_atom_sites_solution_primary iterative
_audit_creation_date 2020-09-22
_audit_creation_method
;
Olex2 1.2
(compiled 2018.05.29 svn.r3508 for OlexSys, GUI svn.r5506)
;
_cell_angle_alpha 90
_cell_angle_beta 102.494(7)
_cell_angle_gamma 90
_cell_formula_units_Z 2
_cell_length_a 10.4771(7)
_cell_length_b 9.1278(7)
_cell_length_c 15.7435(12)
_cell_measurement_reflns_used 1797
_cell_measurement_temperature 293(2)
_cell_measurement_theta_max 24.1280
_cell_measurement_theta_min 3.4950
_cell_volume 1469.94(19)
_computing_cell_refinement
;
CrysAlisPro, Agilent Technologies,
Version 1.171.37.34 (release 22-05-2014 CrysAlis171 .NET)
(compiled May 22 2014,16:03:01)
;
_computing_data_collection
;
CrysAlisPro, Agilent Technologies,
Version 1.171.37.34 (release 22-05-2014 CrysAlis171 .NET)
(compiled May 22 2014,16:03:01)
;
_computing_data_reduction
;
CrysAlisPro, Agilent Technologies,
Version 1.171.37.34 (release 22-05-2014 CrysAlis171 .NET)
(compiled May 22 2014,16:03:01)
;
_computing_molecular_graphics 'Olex2 (Dolomanov et al., 2009)'
_computing_publication_material 'Olex2 (Dolomanov et al., 2009)'
_computing_structure_refinement 'ShelXL (Sheldrick, 2015)'
_computing_structure_solution
;
Superflip (Palatinus & Chapuis, 2007;Palatinus & van der Lee, 2008;
Palatinus et al., 2012)
;
_diffrn_ambient_temperature 293(2)
_diffrn_detector 'CCD plate'
_diffrn_detector_area_resol_mean 16.0874
_diffrn_detector_type Eos
_diffrn_measured_fraction_theta_full 0.997
_diffrn_measured_fraction_theta_max 0.847
_diffrn_measurement_details
;
#__ type_ start__ end____ width___ exp.time_
  1 omega    3.00   84.00   1.0000    2.5000
omega____ theta____ kappa____ phi______ frames
    -       17.6648   57.0000   60.0000 81

#__ type_ start__ end____ width___ exp.time_
  2 omega  -31.00   51.00   1.0000    2.5000
omega____ theta____ kappa____ phi______ frames
    -      -15.6336   57.0000  150.0000 82

#__ type_ start__ end____ width___ exp.time_
  3 omega  -13.00   13.00   1.0000    2.5000
omega____ theta____ kappa____ phi______ frames
    -      -15.6336  -99.0000 -180.0000 26

#__ type_ start__ end____ width___ exp.time_
  4 omega  -64.00  -38.00   1.0000    2.5000
omega____ theta____ kappa____ phi______ frames
    -      -15.6336 -178.0000  150.0000 26
;
_diffrn_measurement_device 'four-circle diffractometer'
_diffrn_measurement_device_type 'Xcalibur, Eos'
_diffrn_measurement_method '\w scans'
_diffrn_orient_matrix_UB_11 0.0179246000
_diffrn_orient_matrix_UB_12 -0.0550650000
_diffrn_orient_matrix_UB_13 0.0321908000
_diffrn_orient_matrix_UB_21 -0.0040962000
_diffrn_orient_matrix_UB_22 0.0517970000
_diffrn_orient_matrix_UB_23 0.0328363000
_diffrn_orient_matrix_UB_31 -0.0668597000
_diffrn_orient_matrix_UB_32 -0.0180276000
_diffrn_orient_matrix_UB_33 -0.0036890000
_diffrn_radiation_monochromator graphite
_diffrn_radiation_probe x-ray
_diffrn_radiation_type MoK\a
_diffrn_radiation_wavelength 0.71073
_diffrn_reflns_av_R_equivalents 0.0148
_diffrn_reflns_av_unetI/netI 0.0419
_diffrn_reflns_Laue_measured_fraction_full 0.997
_diffrn_reflns_Laue_measured_fraction_max 0.847
_diffrn_reflns_limit_h_max 14
_diffrn_reflns_limit_h_min -13
_diffrn_reflns_limit_k_max 12
_diffrn_reflns_limit_k_min -9
_diffrn_reflns_limit_l_max 14
_diffrn_reflns_limit_l_min -20
_diffrn_reflns_number 7040
_diffrn_reflns_point_group_measured_fraction_full 0.759
_diffrn_reflns_point_group_measured_fraction_max 0.616
_diffrn_reflns_theta_full 25.242
_diffrn_reflns_theta_max 29.240
_diffrn_reflns_theta_min 3.092
_diffrn_source 'Enhance (Mo) X-ray Source'
_exptl_absorpt_coefficient_mu 0.083
_exptl_absorpt_correction_T_max 1.00000
_exptl_absorpt_correction_T_min 0.99763
_exptl_absorpt_correction_type multi-scan
_exptl_absorpt_process_details
;
CrysAlisPro, Agilent Technologies,
Version 1.171.37.34 (release 22-05-2014 CrysAlis171 .NET)
(compiled May 22 2014,16:03:01)
Empirical absorption correction using spherical harmonics,
 implemented in SCALE3 ABSPACK scaling algorithm.
;
_exptl_crystal_density_diffrn 1.185
_exptl_crystal_density_method 'not measured'
_exptl_crystal_description block
_exptl_crystal_F_000 564
_refine_diff_density_max 0.340
_refine_diff_density_min -0.154
_refine_diff_density_rms 0.034
_refine_ls_abs_structure_details
;
 Flack x determined using 786 quotients [(I+)-(I-)]/[(I+)+(I-)]
 (Parsons, Flack and Wagner, Acta Cryst. B69 (2013) 249-259).
;
_refine_ls_abs_structure_Flack 0.2(6)
_refine_ls_extinction_method none
_refine_ls_goodness_of_fit_ref 1.037
_refine_ls_hydrogen_treatment constr
_refine_ls_matrix_type full
_refine_ls_number_parameters 369
_refine_ls_number_reflns 4926
_refine_ls_number_restraints 1
_refine_ls_restrained_S_all 1.036
_refine_ls_R_factor_all 0.0869
_refine_ls_R_factor_gt 0.0534
_refine_ls_shift/su_max 0.001
_refine_ls_shift/su_mean 0.000
_refine_ls_structure_factor_coef Fsqd
_refine_ls_weighting_details 'w=1/[\s^2^(Fo^2^)+(0.0549P)^2^+0.1392P] where P=(Fo^2^+2Fc^2^)/3'
_refine_ls_weighting_scheme calc
_refine_ls_wR_factor_gt 0.1118
_refine_ls_wR_factor_ref 0.1298
_reflns_Friedel_coverage 0.371
_reflns_Friedel_fraction_full 0.486
_reflns_Friedel_fraction_max 0.354
_reflns_number_gt 3341
_reflns_number_total 4926
_reflns_threshold_expression 'I > 2\s(I)'
_cod_data_source_file np0c01363_si_001.cif
_cod_data_source_block 200918_s2_xy
_cod_database_code 1562813
_shelx_shelxl_version_number 2014/7
_chemical_oxdiff_formula c12h12n2o3
_shelx_space_group_comment
;
The symmetry employed for this shelxl refinement is uniquely defined
by the following loop, which should always be used as a source of
symmetry information in preference to the above space-group names.
They are only intended as comments.
;
_reflns_odcompleteness_completeness 99.72
_reflns_odcompleteness_iscentric 1
_reflns_odcompleteness_theta 26.32
_olex2_refinement_description
;
1. Fixed Uiso
 At 1.2 times of:
  All C(H) groups, All C(H,H) groups
 At 1.5 times of:
  All C(H,H,H) groups
2. Uiso/Uaniso restraints and constraints
Uanis(C25) = Uanis(C25A)
Uanis(C24) = Uanis(C24A)
Uanis(C23) = Uanis(C23A)
Uanis(C22) = Uanis(C22A)
Uanis(C21) = Uanis(C21A)
Uanis(C20) = Uanis(C20A)
3. Others
 Sof(C20A)=Sof(C21A)=Sof(H21A)=Sof(C22A)=Sof(H22A)=Sof(C23A)=Sof(H23A)=
 Sof(C24A)=Sof(H24A)=Sof(C25A)=Sof(H25A)=1-FVAR(1)
 Sof(C20)=Sof(C21)=Sof(H21)=Sof(C22)=Sof(H22)=Sof(C23)=Sof(H23)=Sof(C24)=
 Sof(H24)=Sof(C25)=Sof(H25)=FVAR(1)
4.a Ternary CH refined with riding coordinates:
 C3(H3), C4(H4), C5(H5), C6(H6), C10(H10), C12(H12), C13(H13), C14(H14)
4.b Secondary CH2 refined with riding coordinates:
 C2(H2A,H2B), C8(H8A,H8B), C9(H9A,H9B)
4.c Aromatic/amide H refined with riding coordinates:
 C21(H21), C22(H22), C23(H23), C24(H24), C25(H25), C21A(H21A), C22A(H22A),
 C23A(H23A), C24A(H24A), C25A(H25A)
4.d Idealised Me refined as rotating group:
 C17(H17A,H17B,H17C), C18(H18A,H18B,H18C), C27(H27A,H27B,H27C), C28(H28A,H28B,
 H28C), C29(H29A,H29B,H29C), C30(H30A,H30B,H30C), C31(H31A,H31B,H31C)
;
_olex2_submission_special_instructions 'No special instructions were received'

loop_
_space_group_symop_operation_xyz
'x, y, z'
'-x, y+1/2, -z'

loop_
_atom_site_label
_atom_site_type_symbol
_atom_site_fract_x
_atom_site_fract_y
_atom_site_fract_z
_atom_site_U_iso_or_equiv
_atom_site_adp_type
_atom_site_occupancy
_atom_site_site_symmetry_order
_atom_site_calc_flag
_atom_site_refinement_flags_posn
_atom_site_refinement_flags_adp
_atom_site_refinement_flags_occupancy
_atom_site_disorder_assembly
_atom_site_disorder_group
O1 O 0.1734(2) 0.8328(3) 0.32397(15) 0.0508(6) Uani 1 1 d . . . . .
O2 O 0.2525(3) 0.9691(4) 0.4418(2) 0.0932(11) Uani 1 1 d . . . . .
O3 O 0.2830(2) 0.6086(3) 0.22848(14) 0.0554(7) Uani 1 1 d . . . . .
O4 O 0.3340(4) 0.4160(6) 0.1521(3) 0.1177(15) Uani 1 1 d . . . . .
O5 O -0.0008(2) 0.4572(3) 0.20124(14) 0.0511(6) Uani 1 1 d . . . . .
O6 O 0.0076(4) 0.5728(4) 0.07701(19) 0.0938(11) Uani 1 1 d . . . . .
O7 O 0.1269(3) 0.6516(4) 0.51330(17) 0.0751(9) Uani 1 1 d . . . . .
C1 C 0.1817(3) 0.7046(4) 0.3796(2) 0.0459(8) Uani 1 1 d . . . . .
C2 C 0.3277(3) 0.6670(5) 0.4179(2) 0.0654(12) Uani 1 1 d . . . . .
H2A H 0.3837 0.7445 0.4047 0.078 Uiso 1 1 calc R . . . .
H2B H 0.3427 0.6566 0.4806 0.078 Uiso 1 1 calc R . . . .
C3 C 0.3576(3) 0.5248(5) 0.3772(2) 0.0575(10) Uani 1 1 d . . . . .
H3 H 0.3434 0.4451 0.4158 0.069 Uiso 1 1 calc R . . . .
C4 C 0.2537(3) 0.5121(4) 0.2943(2) 0.0482(8) Uani 1 1 d . . . . .
H4 H 0.2417 0.4106 0.2739 0.058 Uiso 1 1 calc R . . . .
C5 C 0.1318(3) 0.5722(4) 0.3209(2) 0.0422(8) Uani 1 1 d . . . . .
H5 H 0.1074 0.4982 0.3597 0.051 Uiso 1 1 calc R . . . .
C6 C 0.0110(3) 0.5950(4) 0.2496(2) 0.0443(8) Uani 1 1 d . . . . .
H6 H 0.0270 0.6749 0.2117 0.053 Uiso 1 1 calc R . . . .
C7 C -0.1179(3) 0.6247(4) 0.2793(2) 0.0475(9) Uani 1 1 d . . . . .
C8 C -0.2302(4) 0.6284(5) 0.1958(3) 0.0701(12) Uani 1 1 d . . . . .
H8A H -0.2061 0.5658 0.1520 0.084 Uiso 1 1 calc R . . . .
H8B H -0.3087 0.5879 0.2099 0.084 Uiso 1 1 calc R . . . .
C9 C -0.2612(4) 0.7807(5) 0.1574(3) 0.0775(13) Uani 1 1 d . . . . .
H9A H -0.1821 0.8289 0.1495 0.093 Uiso 1 1 calc R . . . .
H9B H -0.3218 0.7746 0.1014 0.093 Uiso 1 1 calc R . . . .
C10 C -0.3211(4) 0.8634(5) 0.2209(3) 0.0749(13) Uani 1 1 d . . . . .
H10 H -0.4152 0.8477 0.2145 0.090 Uiso 1 1 calc R . . . .
C11 C -0.2698(4) 1.0006(5) 0.2691(3) 0.0707(12) Uani 1 1 d . . . . .
C12 C -0.2432(3) 0.8523(4) 0.3125(3) 0.0580(10) Uani 1 1 d . . . . .
H12 H -0.2923 0.8289 0.3571 0.070 Uiso 1 1 calc R . . . .
C13 C -0.1095(3) 0.7811(4) 0.3230(2) 0.0443(8) Uani 1 1 d . . . . .
H13 H -0.0613 0.8423 0.2894 0.053 Uiso 1 1 calc R . . . .
C14 C -0.0347(3) 0.7970(4) 0.4207(2) 0.0457(8) Uani 1 1 d . . . . .
H14 H -0.0112 0.9010 0.4271 0.055 Uiso 1 1 calc R . . . .
C15 C 0.0943(3) 0.7168(4) 0.4448(2) 0.0494(9) Uani 1 1 d . . . . .
C16 C 0.2182(4) 0.9593(5) 0.3655(4) 0.0697(11) Uani 1 1 d . . . . .
C17 C 0.2156(5) 1.0795(6) 0.3001(4) 0.1068(18) Uani 1 1 d . . . . .
H17A H 0.1754 1.0441 0.2432 0.160 Uiso 1 1 calc GR . . . .
H17B H 0.3033 1.1105 0.3007 0.160 Uiso 1 1 calc GR . . . .
H17C H 0.1663 1.1609 0.3146 0.160 Uiso 1 1 calc GR . . . .
C18 C 0.4985(3) 0.5141(7) 0.3664(3) 0.0849(15) Uani 1 1 d . . . . .
H18A H 0.5106 0.4233 0.3383 0.127 Uiso 1 1 calc GR . . . .
H18B H 0.5568 0.5177 0.4226 0.127 Uiso 1 1 calc GR . . . .
H18C H 0.5169 0.5944 0.3316 0.127 Uiso 1 1 calc GR . . . .
C19 C 0.3187(4) 0.5466(7) 0.1595(3) 0.0728(14) Uani 1 1 d . . . . .
C20 C 0.3371(13) 0.6403(11) 0.0926(8) 0.058(3) Uani 0.657(9) 1 d . . P A 1
C21 C 0.3769(12) 0.5843(15) 0.0200(7) 0.092(3) Uani 0.657(9) 1 d . . P A 1
H21 H 0.3908 0.4843 0.0147 0.110 Uiso 0.657(9) 1 calc R . P A 1
C22 C 0.3954(12) 0.6813(19) -0.0443(7) 0.121(6) Uani 0.657(9) 1 d . . P A 1
H22 H 0.4220 0.6452 -0.0929 0.146 Uiso 0.657(9) 1 calc R . P A 1
C23 C 0.3760(16) 0.824(3) -0.0381(13) 0.117(6) Uani 0.657(9) 1 d . . P A 1
H23 H 0.3847 0.8860 -0.0834 0.141 Uiso 0.657(9) 1 calc R . P A 1
C24 C 0.3436(10) 0.8801(16) 0.0344(7) 0.101(3) Uani 0.657(9) 1 d . . P A 1
H24 H 0.3357 0.9810 0.0399 0.121 Uiso 0.657(9) 1 calc R . P A 1
C25 C 0.3222(11) 0.7890(15) 0.0996(7) 0.073(3) Uani 0.657(9) 1 d . . P A 1
H25 H 0.2977 0.8281 0.1482 0.088 Uiso 0.657(9) 1 calc R . P A 1
C26 C 0.0041(4) 0.4620(6) 0.1159(3) 0.0634(11) Uani 1 1 d . . . . .
C27 C 0.0040(5) 0.3103(6) 0.0804(3) 0.0911(16) Uani 1 1 d . . . . .
H27A H 0.0890 0.2675 0.0997 0.137 Uiso 1 1 calc GR . . . .
H27B H -0.0175 0.3139 0.0180 0.137 Uiso 1 1 calc GR . . . .
H27C H -0.0597 0.2521 0.1007 0.137 Uiso 1 1 calc GR . . . .
C28 C -0.1477(4) 0.5018(4) 0.3391(3) 0.0634(11) Uani 1 1 d . . . . .
H28A H -0.0818 0.5010 0.3920 0.095 Uiso 1 1 calc GR . . . .
H28B H -0.1482 0.4091 0.3103 0.095 Uiso 1 1 calc GR . . . .
H28C H -0.2317 0.5187 0.3524 0.095 Uiso 1 1 calc GR . . . .
C29 C -0.1605(5) 1.0884(5) 0.2463(3) 0.0856(14) Uani 1 1 d . . . . .
H29A H -0.1037 1.1230 0.2987 0.128 Uiso 1 1 calc GR . . . .
H29B H -0.1963 1.1706 0.2110 0.128 Uiso 1 1 calc GR . . . .
H29C H -0.1119 1.0279 0.2148 0.128 Uiso 1 1 calc GR . . . .
C30 C -0.3705(5) 1.0940(6) 0.2997(3) 0.1053(19) Uani 1 1 d . . . . .
H30A H -0.4366 1.0321 0.3142 0.158 Uiso 1 1 calc GR . . . .
H30B H -0.4098 1.1601 0.2541 0.158 Uiso 1 1 calc GR . . . .
H30C H -0.3288 1.1490 0.3500 0.158 Uiso 1 1 calc GR . . . .
C31 C -0.1150(4) 0.7693(5) 0.4896(3) 0.0641(11) Uani 1 1 d . . . . .
H31A H -0.1598 0.6773 0.4781 0.096 Uiso 1 1 calc GR . . . .
H31B H -0.1777 0.8466 0.4876 0.096 Uiso 1 1 calc GR . . . .
H31C H -0.0578 0.7666 0.5461 0.096 Uiso 1 1 calc GR . . . .
C20A C 0.335(3) 0.704(3) 0.1023(19) 0.058(3) Uani 0.343(9) 1 d . . P A 2
C21A C 0.368(2) 0.676(3) 0.0241(14) 0.092(3) Uani 0.343(9) 1 d . . P A 2
H21A H 0.3713 0.5802 0.0039 0.110 Uiso 0.343(9) 1 calc R . P A 2
C22A C 0.399(4) 0.798(7) -0.025(2) 0.121(6) Uani 0.343(9) 1 d . . P A 2
H22A H 0.4405 0.7829 -0.0712 0.146 Uiso 0.343(9) 1 calc R . P A 2
C23A C 0.367(2) 0.936(4) -0.0042(15) 0.117(6) Uani 0.343(9) 1 d . . P A 2
H23A H 0.3717 1.0139 -0.0414 0.141 Uiso 0.343(9) 1 calc R . P A 2
C24A C 0.327(2) 0.959(3) 0.0716(13) 0.101(3) Uani 0.343(9) 1 d . . P A 2
H24A H 0.3120 1.0546 0.0880 0.121 Uiso 0.343(9) 1 calc R . P A 2
C25A C 0.308(3) 0.841(3) 0.1262(15) 0.073(3) Uani 0.343(9) 1 d . . P A 2
H25A H 0.2787 0.8567 0.1769 0.088 Uiso 0.343(9) 1 calc R . P A 2

loop_
_atom_site_aniso_label
_atom_site_aniso_U_11
_atom_site_aniso_U_22
_atom_site_aniso_U_33
_atom_site_aniso_U_23
_atom_site_aniso_U_13
_atom_site_aniso_U_12
O1 0.0464(13) 0.0434(15) 0.0641(15) -0.0065(12) 0.0152(11) -0.0086(12)
O2 0.076(2) 0.084(2) 0.110(3) -0.048(2) 0.0003(18) -0.005(2)
O3 0.0539(13) 0.0641(18) 0.0528(14) 0.0022(13) 0.0216(11) 0.0029(13)
O4 0.126(3) 0.123(4) 0.120(3) -0.036(3) 0.059(3) 0.016(3)
O5 0.0590(14) 0.0421(14) 0.0531(14) -0.0111(12) 0.0142(11) -0.0025(13)
O6 0.128(3) 0.094(3) 0.0564(18) 0.0053(18) 0.0124(17) -0.013(2)
O7 0.0809(18) 0.093(2) 0.0510(15) 0.0123(16) 0.0135(13) 0.0266(17)
C1 0.0408(17) 0.048(2) 0.0475(18) 0.0009(17) 0.0051(14) 0.0030(17)
C2 0.0410(19) 0.086(3) 0.065(2) -0.010(2) 0.0025(17) 0.007(2)
C3 0.0470(19) 0.068(3) 0.059(2) 0.014(2) 0.0129(17) 0.014(2)
C4 0.0478(18) 0.041(2) 0.059(2) 0.0055(17) 0.0175(16) 0.0042(17)
C5 0.0422(17) 0.0389(19) 0.0469(18) 0.0057(15) 0.0130(14) 0.0014(16)
C6 0.0471(17) 0.0365(19) 0.0489(18) -0.0032(16) 0.0094(14) -0.0057(17)
C7 0.0360(16) 0.042(2) 0.064(2) -0.0103(17) 0.0078(15) -0.0006(16)
C8 0.049(2) 0.064(3) 0.088(3) -0.032(2) -0.0049(19) 0.003(2)
C9 0.072(3) 0.072(3) 0.072(3) -0.015(2) -0.021(2) 0.013(3)
C10 0.049(2) 0.074(3) 0.090(3) -0.024(3) -0.010(2) 0.016(2)
C11 0.061(2) 0.063(3) 0.078(3) -0.014(2) -0.008(2) 0.024(2)
C12 0.0408(19) 0.053(2) 0.077(3) -0.011(2) 0.0055(17) 0.0049(19)
C13 0.0387(17) 0.0366(19) 0.056(2) -0.0026(16) 0.0080(15) 0.0020(16)
C14 0.0463(18) 0.041(2) 0.0505(19) -0.0058(16) 0.0121(15) 0.0018(17)
C15 0.052(2) 0.049(2) 0.0454(19) -0.0048(18) 0.0070(16) 0.0044(19)
C16 0.046(2) 0.053(3) 0.110(4) -0.019(3) 0.018(2) -0.009(2)
C17 0.103(4) 0.052(3) 0.175(5) 0.001(4) 0.052(4) -0.018(3)
C18 0.047(2) 0.114(4) 0.093(3) -0.004(3) 0.014(2) 0.022(3)
C19 0.054(2) 0.110(4) 0.058(3) -0.006(3) 0.0186(19) 0.004(3)
C20 0.048(2) 0.079(9) 0.047(4) -0.006(6) 0.010(2) -0.003(6)
C21 0.087(4) 0.138(11) 0.054(3) -0.002(7) 0.025(3) 0.033(8)
C22 0.097(5) 0.224(18) 0.049(5) 0.028(8) 0.027(4) 0.026(11)
C23 0.079(6) 0.19(2) 0.073(9) 0.063(8) -0.009(6) -0.007(11)
C24 0.099(5) 0.120(11) 0.080(9) 0.033(6) 0.012(6) -0.010(7)
C25 0.071(5) 0.096(11) 0.054(8) 0.010(6) 0.015(5) 0.001(7)
C26 0.058(2) 0.075(3) 0.055(2) -0.015(3) 0.0062(18) 0.000(2)
C27 0.093(3) 0.100(4) 0.080(3) -0.047(3) 0.018(2) 0.000(3)
C28 0.059(2) 0.040(2) 0.101(3) -0.012(2) 0.038(2) -0.011(2)
C29 0.096(3) 0.057(3) 0.092(3) 0.007(3) -0.005(3) 0.007(3)
C30 0.095(3) 0.094(4) 0.112(4) -0.030(3) -0.010(3) 0.052(3)
C31 0.057(2) 0.067(3) 0.072(2) -0.001(2) 0.0230(18) 0.002(2)
C20A 0.048(2) 0.079(9) 0.047(4) -0.006(6) 0.010(2) -0.003(6)
C21A 0.087(4) 0.138(11) 0.054(3) -0.002(7) 0.025(3) 0.033(8)
C22A 0.097(5) 0.224(18) 0.049(5) 0.028(8) 0.027(4) 0.026(11)
C23A 0.079(6) 0.19(2) 0.073(9) 0.063(8) -0.009(6) -0.007(11)
C24A 0.099(5) 0.120(11) 0.080(9) 0.033(6) 0.012(6) -0.010(7)
C25A 0.071(5) 0.096(11) 0.054(8) 0.010(6) 0.015(5) 0.001(7)

loop_
_atom_type_symbol
_atom_type_description
_atom_type_scat_dispersion_real
_atom_type_scat_dispersion_imag
_atom_type_scat_source
C C 0.0033 0.0016 'International Tables Vol C Tables 4.2.6.8 and 6.1.1.4'
H H 0.0000 0.0000 'International Tables Vol C Tables 4.2.6.8 and 6.1.1.4'
O O 0.0106 0.0060 'International Tables Vol C Tables 4.2.6.8 and 6.1.1.4'

loop_
_geom_angle_atom_site_label_1
_geom_angle_atom_site_label_2
_geom_angle_atom_site_label_3
_geom_angle
_geom_angle_site_symmetry_1
_geom_angle_site_symmetry_3
_geom_angle_publ_flag
C16 O1 C1 115.1(3) . . ?
C19 O3 C4 117.6(4) . . ?
C26 O5 C6 118.1(3) . . ?
O1 C1 C2 109.7(3) . . ?
O1 C1 C5 107.6(2) . . ?
O1 C1 C15 112.4(3) . . ?
C5 C1 C2 103.7(3) . . ?
C15 C1 C2 116.0(3) . . ?
C15 C1 C5 106.6(3) . . ?
C3 C2 C1 107.5(3) . . ?
C2 C3 C4 104.8(3) . . ?
C2 C3 C18 113.4(4) . . ?
C4 C3 C18 115.6(3) . . ?
O3 C4 C3 110.4(3) . . ?
O3 C4 C5 107.3(3) . . ?
C3 C4 C5 102.9(3) . . ?
C4 C5 C1 104.5(3) . . ?
C6 C5 C1 117.2(3) . . ?
C6 C5 C4 117.4(3) . . ?
O5 C6 C5 103.4(3) . . ?
O5 C6 C7 109.1(3) . . ?
C5 C6 C7 116.4(3) . . ?
C6 C7 C8 107.3(3) . . ?
C6 C7 C13 108.7(3) . . ?
C8 C7 C13 107.9(3) . . ?
C28 C7 C6 111.3(3) . . ?
C28 C7 C8 108.4(3) . . ?
C28 C7 C13 113.1(3) . . ?
C9 C8 C7 114.3(3) . . ?
C10 C9 C8 106.2(4) . . ?
C9 C10 C11 127.1(4) . . ?
C9 C10 C12 113.0(3) . . ?
C12 C10 C11 60.6(3) . . ?
C10 C11 C12 59.5(3) . . ?
C10 C11 C29 122.1(4) . . ?
C10 C11 C30 115.6(4) . . ?
C29 C11 C12 120.6(3) . . ?
C29 C11 C30 113.3(4) . . ?
C30 C11 C12 115.7(4) . . ?
C10 C12 C11 59.8(3) . . ?
C10 C12 C13 115.5(3) . . ?
C11 C12 C13 120.4(3) . . ?
C12 C13 C7 112.1(3) . . ?
C12 C13 C14 108.6(3) . . ?
C14 C13 C7 118.5(3) . . ?
C15 C14 C13 115.5(3) . . ?
C15 C14 C31 109.9(3) . . ?
C31 C14 C13 116.3(3) . . ?
O7 C15 C1 118.0(3) . . ?
O7 C15 C14 121.7(3) . . ?
C14 C15 C1 120.1(3) . . ?
O1 C16 C17 109.7(4) . . ?
O2 C16 O1 123.5(5) . . ?
O2 C16 C17 126.8(5) . . ?
O3 C19 C20 117.2(6) . . ?
O3 C19 C20A 98.5(10) . . ?
O4 C19 O3 123.8(5) . . ?
O4 C19 C20 119.0(6) . . ?
O4 C19 C20A 137.8(10) . . ?
C21 C20 C19 120.4(8) . . ?
C25 C20 C19 120.4(9) . . ?
C25 C20 C21 119.1(12) . . ?
C22 C21 C20 118.4(11) . . ?
C23 C22 C21 121.7(13) . . ?
C22 C23 C24 120.1(15) . . ?
C23 C24 C25 120.6(14) . . ?
C20 C25 C24 119.8(10) . . ?
O5 C26 C27 110.1(5) . . ?
O6 C26 O5 123.4(4) . . ?
O6 C26 C27 126.5(4) . . ?
C21A C20A C19 112.6(19) . . ?
C25A C20A C19 125(2) . . ?
C25A C20A C21A 122(3) . . ?
C20A C21A C22A 118(3) . . ?
C23A C22A C21A 119(3) . . ?
C24A C23A C22A 120(3) . . ?
C23A C24A C25A 121(2) . . ?
C20A C25A C24A 118(2) . . ?

loop_
_geom_bond_atom_site_label_1
_geom_bond_atom_site_label_2
_geom_bond_distance
_geom_bond_site_symmetry_2
_geom_bond_publ_flag
O1 C1 1.453(4) . ?
O1 C16 1.359(5) . ?
O2 C16 1.180(5) . ?
O3 C4 1.443(4) . ?
O3 C19 1.347(5) . ?
O4 C19 1.212(6) . ?
O5 C6 1.462(4) . ?
O5 C26 1.356(5) . ?
O6 C26 1.188(5) . ?
O7 C15 1.214(4) . ?
C1 C2 1.557(5) . ?
C1 C5 1.542(5) . ?
C1 C15 1.521(5) . ?
C2 C3 1.510(6) . ?
C3 C4 1.512(5) . ?
C3 C18 1.526(5) . ?
C4 C5 1.530(4) . ?
C5 C6 1.513(4) . ?
C6 C7 1.546(4) . ?
C7 C8 1.563(5) . ?
C7 C13 1.579(5) . ?
C7 C28 1.539(5) . ?
C8 C9 1.523(6) . ?
C9 C10 1.495(6) . ?
C10 C11 1.503(6) . ?
C10 C12 1.499(6) . ?
C11 C12 1.515(6) . ?
C11 C29 1.503(6) . ?
C11 C30 1.513(6) . ?
C12 C13 1.520(5) . ?
C13 C14 1.575(4) . ?
C14 C15 1.512(5) . ?
C14 C31 1.531(5) . ?
C16 C17 1.501(7) . ?
C19 C20 1.401(14) . ?
C19 C20A 1.72(3) . ?
C20 C21 1.397(15) . ?
C20 C25 1.373(15) . ?
C21 C22 1.389(17) . ?
C22 C23 1.33(2) . ?
C23 C24 1.36(2) . ?
C24 C25 1.377(17) . ?
C26 C27 1.493(7) . ?
C20A C21A 1.38(4) . ?
C20A C25A 1.35(4) . ?
C21A C22A 1.43(6) . ?
C22A C23A 1.37(7) . ?
C23A C24A 1.36(3) . ?
C24A C25A 1.42(4) . ?
